data_2221154
loop_
_publ_author_name
'Burkhardt, Anja'
'Eriksson, Lars'
'Widmalm, G\"oran'
'Cumpstey, Ian'

_publ_section_title
;(<i>Z</i>)-1,2:5,6-Di-<i>O</i>-isopropylidene-\a-<small>D</small>-<i>ribo</i>-hexofuranos-3-ulose
 <i>O</i>-benzyloxime
;
_journal_coeditor_code NG2545
_journal_issue 3
_journal_name_full 'Acta Crystallographica Section E'
_journal_page_first o633
_journal_paper_doi 10.1107/S1600536809006333
_journal_volume 65
_journal_year 2009
_chemical_formula_iupac 'C19 H25 N O6'
_chemical_formula_moiety 'C19 H25 N O6'
_chemical_formula_sum 'C19 H25 N O6'
_chemical_formula_weight 363.40
_chemical_melting_point 403.0(10)
_chemical_name_systematic
;
(<i>Z</i>)-1,2:5,6-Di-<i>O</i>-isopropylidene-\a-D-<i>ribo</i>-
hexofuranos-3-ulose <i>O</i>-benzyloxime
;
_space_group_IT_number 4
_symmetry_cell_setting monoclinic
_symmetry_space_group_name_Hall 'P 2yb'
_symmetry_space_group_name_H-M 'P 1 21 1'
_atom_sites_solution_hydrogens geom
_atom_sites_solution_primary direct
_atom_sites_solution_secondary difmap
_audit_creation_method SHELXL-97
_cell_angle_alpha 90.00
_cell_angle_beta 95.122(11)
_cell_angle_gamma 90.00
_cell_formula_units_Z 2
_cell_length_a 11.8012(12)
_cell_length_b 6.0019(5)
_cell_length_c 13.7021(11)
_cell_measurement_reflns_used 1353
_cell_measurement_temperature 293(2)
_cell_measurement_theta_max 28.2
_cell_measurement_theta_min 1.9
_cell_volume 966.64(15)
_computing_cell_refinement 'CELL in <i>IPDS Software</i> (Stoe & Cie, 1997)'
_computing_data_collection 'EXPOSE in <i>IPDS Software</i> (Stoe & Cie, 1997)'
_computing_data_reduction 'INTEGRATE in <i>IPDS Software</i> (Stoe & Cie, 1997)'
_computing_molecular_graphics 'XP (Siemens, 1990)'
_computing_publication_material 'PLATON (Spek, 2009), XP (Siemens, 1990) and SHELXL97 (Sheldrick, 2008)'
_computing_structure_refinement 'SHELXL97 (Sheldrick, 2008)'
_computing_structure_solution 'SHELXS97 (Sheldrick, 2008)'
_diffrn_ambient_temperature 293(2)
_diffrn_detector_area_resol_mean 6.0
_diffrn_measured_fraction_theta_full 0.983
_diffrn_measured_fraction_theta_max 0.983
_diffrn_measurement_device_type 'Stoe IPDS'
_diffrn_measurement_method \f
_diffrn_radiation_monochromator graphite
_diffrn_radiation_source 'fine-focus sealed tube'
_diffrn_radiation_type MoK\a
_diffrn_radiation_wavelength 0.71073
_diffrn_reflns_av_R_equivalents 0.1038
_diffrn_reflns_av_sigmaI/netI 0.0689
_diffrn_reflns_limit_h_max 15
_diffrn_reflns_limit_h_min -15
_diffrn_reflns_limit_k_max 7
_diffrn_reflns_limit_k_min -7
_diffrn_reflns_limit_l_max 17
_diffrn_reflns_limit_l_min -18
_diffrn_reflns_number 9449
_diffrn_reflns_theta_full 28.21
_diffrn_reflns_theta_max 28.21
_diffrn_reflns_theta_min 2.99
_diffrn_standards_number 0
_exptl_absorpt_coefficient_mu 0.093
_exptl_absorpt_correction_type none
_exptl_crystal_colour colourless
_exptl_crystal_density_diffrn 1.249
_exptl_crystal_density_method 'not measured'
_exptl_crystal_description prism
_exptl_crystal_F_000 388
_exptl_crystal_size_max 0.30
_exptl_crystal_size_mid 0.05
_exptl_crystal_size_min 0.04
_refine_diff_density_max 0.306
_refine_diff_density_min -0.286
_refine_ls_extinction_method none
_refine_ls_goodness_of_fit_ref 0.994
_refine_ls_hydrogen_treatment constr
_refine_ls_matrix_type full
_refine_ls_number_parameters 235
_refine_ls_number_reflns 2558
_refine_ls_number_restraints 1
_refine_ls_restrained_S_all 0.994
_refine_ls_R_factor_all 0.0653
_refine_ls_R_factor_gt 0.0522
_refine_ls_shift/su_max 0.000
_refine_ls_shift/su_mean 0.000
_refine_ls_structure_factor_coef Fsqd
_refine_ls_weighting_details 'calc w=1/[\s^2^(Fo^2^)+(0.0808P)^2^] where P=(Fo^2^+2Fc^2^)/3'
_refine_ls_weighting_scheme calc
_refine_ls_wR_factor_gt 0.1234
_refine_ls_wR_factor_ref 0.1314
_reflns_number_gt 2023
_reflns_number_total 2558
_reflns_threshold_expression I>2\s(I)
_cod_data_source_file ng2545.cif
_cod_data_source_block I
_cod_original_sg_symbol_H-M 'P 21'
_cod_database_code 2221154
_cod_database_fobs_code 2221154

loop_
_symmetry_equiv_pos_as_xyz
'x, y, z'
'-x, y+1/2, -z'

loop_
_atom_site_type_symbol
_atom_site_label
_atom_site_fract_x
_atom_site_fract_y
_atom_site_fract_z
_atom_site_U_iso_or_equiv
_atom_site_adp_type
_atom_site_calc_flag
_atom_site_refinement_flags
_atom_site_occupancy
_atom_site_disorder_assembly
_atom_site_disorder_group
N N1 -0.06053(17) 0.2232(4) 0.27810(14) 0.0389(4) Uani d . 1 . .
O O1 0.02900(13) 0.5554(3) 0.09073(11) 0.0389(4) Uani d . 1 . .
O O2 0.11981(15) 0.8375(3) 0.18283(13) 0.0445(4) Uani d . 1 . .
O O3 0.07981(16) 0.6561(4) 0.32044(12) 0.0510(5) Uani d . 1 . .
O O4 -0.06093(18) 0.2884(3) 0.37689(13) 0.0477(4) Uani d . 1 . .
O O5 -0.21517(14) 0.5609(3) 0.09506(14) 0.0469(4) Uani d . 1 . .
O O6 -0.34050(19) 0.2785(5) 0.0706(3) 0.1008(12) Uani d . 1 . .
C C1 0.01554(19) 0.7319(4) 0.15833(17) 0.0371(5) Uani d . 1 . .
H H1 -0.0423 0.8385 0.1321 0.044 Uiso calc R 1 . .
C C2 -0.01695(19) 0.6276(4) 0.25278(17) 0.0363(5) Uani d . 1 . .
H H2 -0.0841 0.7001 0.2758 0.044 Uiso calc R 1 . .
C C3 -0.04108(17) 0.3891(4) 0.22521(16) 0.0325(4) Uani d . 1 . .
C C4 -0.03742(18) 0.3679(4) 0.11580(16) 0.0334(4) Uani d . 1 . .
H H4 0.0012 0.2294 0.1004 0.040 Uiso calc R 1 . .
C C5 -0.15390(19) 0.3778(4) 0.05929(18) 0.0384(5) Uani d . 1 . .
H H5 -0.1455 0.3985 -0.0106 0.046 Uiso calc R 1 . .
C C6 -0.2320(2) 0.1834(5) 0.0731(3) 0.0554(7) Uani d . 1 . .
H H6A -0.2283 0.0754 0.0208 0.067 Uiso calc R 1 . .
H H6B -0.2119 0.1103 0.1354 0.067 Uiso calc R 1 . .
C C7 0.1722(2) 0.7382(5) 0.27004(19) 0.0457(6) Uani d . 1 . .
C C8 0.2295(3) 0.9206(6) 0.3320(3) 0.0664(9) Uani d . 1 . .
H H8A 0.2656 0.8576 0.3913 0.100 Uiso calc R 1 . .
H H8B 0.1738 1.0280 0.3479 0.100 Uiso calc R 1 . .
H H8C 0.2857 0.9922 0.2963 0.100 Uiso calc R 1 . .
C C9 0.2493(3) 0.5495(8) 0.2465(3) 0.0773(10) Uani d . 1 . .
H H9A 0.2837 0.4860 0.3063 0.116 Uiso calc R 1 . .
H H9B 0.3076 0.6048 0.2084 0.116 Uiso calc R 1 . .
H H9C 0.2058 0.4375 0.2099 0.116 Uiso calc R 1 . .
C C10 -0.0865(2) 0.0973(5) 0.43327(18) 0.0494(6) Uani d . 1 . .
H H10A -0.0655 0.1285 0.5020 0.059 Uiso calc R 1 . .
H H10B -0.0403 -0.0266 0.4146 0.059 Uiso calc R 1 . .
C C11 -0.2096(2) 0.0296(5) 0.42074(18) 0.0452(6) Uani d . 1 . .
C C12 -0.2392(3) -0.1738(7) 0.4566(4) 0.0787(12) Uani d . 1 . .
H H12 -0.1830 -0.2674 0.4856 0.094 Uiso calc R 1 . .
C C13 -0.3520(3) -0.2411(8) 0.4502(4) 0.0966(15) Uani d . 1 . .
H H13 -0.3711 -0.3789 0.4751 0.116 Uiso calc R 1 . .
C C14 -0.4337(3) -0.1078(10) 0.4081(4) 0.0921(14) Uani d . 1 . .
H H14 -0.5095 -0.1515 0.4058 0.111 Uiso calc R 1 . .
C C15 -0.4060(3) 0.0900(11) 0.3690(5) 0.114(2) Uani d . 1 . .
H H15 -0.4623 0.1795 0.3376 0.137 Uiso calc R 1 . .
C C16 -0.2925(3) 0.1590(7) 0.3761(3) 0.0835(12) Uani d . 1 . .
H H16 -0.2738 0.2956 0.3498 0.100 Uiso calc R 1 . .
C C17 -0.3326(2) 0.5127(6) 0.0709(3) 0.0613(8) Uani d . 1 . .
C C18 -0.3984(3) 0.6133(11) 0.1487(4) 0.1084(18) Uani d . 1 . .
H H18A -0.3931 0.7728 0.1458 0.163 Uiso calc R 1 . .
H H18B -0.3674 0.5623 0.2119 0.163 Uiso calc R 1 . .
H H18C -0.4767 0.5693 0.1380 0.163 Uiso calc R 1 . .
C C19 -0.3701(3) 0.5986(8) -0.0303(3) 0.0872(12) Uani d . 1 . .
H H19A -0.3649 0.7582 -0.0307 0.131 Uiso calc R 1 . .
H H19B -0.4473 0.5545 -0.0481 0.131 Uiso calc R 1 . .
H H19C -0.3218 0.5378 -0.0765 0.131 Uiso calc R 1 . .

loop_
_atom_site_aniso_label
_atom_site_aniso_U_11
_atom_site_aniso_U_22
_atom_site_aniso_U_33
_atom_site_aniso_U_12
_atom_site_aniso_U_13
_atom_site_aniso_U_23
N1 0.0444(10) 0.0412(10) 0.0313(9) -0.0039(8) 0.0040(8) -0.0003(8)
O1 0.0417(8) 0.0452(9) 0.0306(7) -0.0071(7) 0.0083(6) 0.0006(7)
O2 0.0443(9) 0.0466(10) 0.0421(9) -0.0176(7) 0.0019(7) 0.0041(8)
O3 0.0495(9) 0.0706(12) 0.0317(8) -0.0259(9) -0.0027(7) 0.0008(8)
O4 0.0652(11) 0.0476(9) 0.0312(8) -0.0141(8) 0.0090(8) -0.0014(7)
O5 0.0343(8) 0.0513(10) 0.0536(10) 0.0019(8) -0.0047(7) -0.0090(9)
O6 0.0367(10) 0.0663(15) 0.199(4) -0.0063(11) 0.0061(15) 0.0190(19)
C1 0.0360(10) 0.0364(10) 0.0383(12) -0.0056(9) 0.0007(9) 0.0028(10)
C2 0.0349(10) 0.0418(11) 0.0323(11) -0.0041(9) 0.0042(8) -0.0050(9)
C3 0.0275(9) 0.0375(10) 0.0324(11) 0.0007(8) 0.0023(8) -0.0014(9)
C4 0.0361(10) 0.0327(10) 0.0317(10) -0.0012(8) 0.0050(8) -0.0017(9)
C5 0.0398(11) 0.0413(11) 0.0335(11) -0.0010(10) -0.0002(9) -0.0070(10)
C6 0.0411(12) 0.0512(15) 0.0721(19) -0.0080(12) -0.0050(13) -0.0109(14)
C7 0.0400(12) 0.0549(14) 0.0416(13) -0.0101(11) 0.0001(10) 0.0039(12)
C8 0.0580(16) 0.077(2) 0.0614(19) -0.0270(16) -0.0088(15) -0.0039(16)
C9 0.0561(17) 0.089(3) 0.086(2) 0.0134(19) -0.0004(17) 0.001(2)
C10 0.0557(14) 0.0593(16) 0.0330(12) -0.0121(13) 0.0026(10) 0.0076(12)
C11 0.0511(13) 0.0508(14) 0.0350(11) -0.0015(11) 0.0108(10) 0.0022(11)
C12 0.0552(17) 0.073(2) 0.108(3) -0.0078(16) 0.0104(18) 0.038(2)
C13 0.061(2) 0.089(3) 0.141(4) -0.019(2) 0.015(2) 0.039(3)
C14 0.0490(17) 0.114(3) 0.115(4) -0.004(2) 0.016(2) 0.008(3)
C15 0.0470(18) 0.126(4) 0.169(5) 0.019(2) 0.009(2) 0.051(4)
C16 0.0572(18) 0.075(2) 0.119(3) 0.0096(17) 0.017(2) 0.036(2)
C17 0.0320(11) 0.0644(18) 0.086(2) 0.0029(12) -0.0023(12) 0.0015(17)
C18 0.060(2) 0.151(5) 0.118(4) 0.038(3) 0.028(2) 0.013(4)
C19 0.0623(18) 0.092(3) 0.100(3) 0.007(2) -0.0366(19) 0.001(2)

loop_
_atom_type_symbol
_atom_type_description
_atom_type_scat_dispersion_real
_atom_type_scat_dispersion_imag
_atom_type_scat_source
C C 0.0033 0.0016 'International Tables Vol C Tables 4.2.6.8 and 6.1.1.4'
H H 0.0000 0.0000 'International Tables Vol C Tables 4.2.6.8 and 6.1.1.4'
N N 0.0061 0.0033 'International Tables Vol C Tables 4.2.6.8 and 6.1.1.4'
O O 0.0106 0.0060 'International Tables Vol C Tables 4.2.6.8 and 6.1.1.4'

loop_
_geom_angle_atom_site_label_1
_geom_angle_atom_site_label_2
_geom_angle_atom_site_label_3
_geom_angle_site_symmetry_1
_geom_angle_site_symmetry_3
_geom_angle
_geom_angle_publ_flag
C3 N1 O4 . . 110.36(19) ?
C1 O1 C4 . . 109.48(16) ?
C1 O2 C7 . . 108.55(18) ?
C2 O3 C7 . . 109.31(17) ?
N1 O4 C10 . . 108.36(18) ?
C17 O5 C5 . . 106.0(2) ?
C6 O6 C17 . . 110.3(2) ?
O2 C1 O1 . . 110.25(18) ?
O2 C1 C2 . . 105.44(18) ?
O1 C1 C2 . . 107.37(19) ?
O2 C1 H1 . . 111.2 ?
O1 C1 H1 . . 111.2 ?
C2 C1 H1 . . 111.2 ?
O3 C2 C3 . . 113.8(2) ?
O3 C2 C1 . . 104.96(18) ?
C3 C2 C1 . . 103.64(19) ?
O3 C2 H2 . . 111.3 ?
C3 C2 H2 . . 111.3 ?
C1 C2 H2 . . 111.3 ?
N1 C3 C2 . . 130.3(2) ?
N1 C3 C4 . . 121.7(2) ?
C2 C3 C4 . . 107.98(19) ?
O1 C4 C3 . . 103.72(17) ?
O1 C4 C5 . . 109.72(18) ?
C3 C4 C5 . . 113.50(18) ?
O1 C4 H4 . . 109.9 ?
C3 C4 H4 . . 109.9 ?
C5 C4 H4 . . 109.9 ?
O5 C5 C6 . . 102.63(19) ?
O5 C5 C4 . . 108.59(18) ?
C6 C5 C4 . . 116.2(2) ?
O5 C5 H5 . . 109.7 ?
C6 C5 H5 . . 109.7 ?
C4 C5 H5 . . 109.7 ?
O6 C6 C5 . . 104.4(2) ?
O6 C6 H6A . . 110.9 ?
C5 C6 H6A . . 110.9 ?
O6 C6 H6B . . 110.9 ?
C5 C6 H6B . . 110.9 ?
H6A C6 H6B . . 108.9 ?
O2 C7 O3 . . 104.90(19) ?
O2 C7 C9 . . 111.1(3) ?
O3 C7 C9 . . 110.2(3) ?
O2 C7 C8 . . 107.9(2) ?
O3 C7 C8 . . 107.6(2) ?
C9 C7 C8 . . 114.6(3) ?
C7 C8 H8A . . 109.5 ?
C7 C8 H8B . . 109.5 ?
H8A C8 H8B . . 109.5 ?
C7 C8 H8C . . 109.5 ?
H8A C8 H8C . . 109.5 ?
H8B C8 H8C . . 109.5 ?
C7 C9 H9A . . 109.5 ?
C7 C9 H9B . . 109.5 ?
H9A C9 H9B . . 109.5 ?
C7 C9 H9C . . 109.5 ?
H9A C9 H9C . . 109.5 ?
H9B C9 H9C . . 109.5 ?
O4 C10 C11 . . 113.8(2) ?
O4 C10 H10A . . 108.8 ?
C11 C10 H10A . . 108.8 ?
O4 C10 H10B . . 108.8 ?
C11 C10 H10B . . 108.8 ?
H10A C10 H10B . . 107.7 ?
C16 C11 C12 . . 118.4(3) ?
C16 C11 C10 . . 123.3(3) ?
C12 C11 C10 . . 118.3(3) ?
C11 C12 C13 . . 120.6(4) ?
C11 C12 H12 . . 119.7 ?
C13 C12 H12 . . 119.7 ?
C14 C13 C12 . . 120.2(4) ?
C14 C13 H13 . . 119.9 ?
C12 C13 H13 . . 119.9 ?
C13 C14 C15 . . 120.2(4) ?
C13 C14 H14 . . 119.9 ?
C15 C14 H14 . . 119.9 ?
C14 C15 C16 . . 119.8(4) ?
C14 C15 H15 . . 120.1 ?
C16 C15 H15 . . 120.1 ?
C11 C16 C15 . . 120.8(4) ?
C11 C16 H16 . . 119.6 ?
C15 C16 H16 . . 119.6 ?
O6 C17 O5 . . 105.4(2) ?
O6 C17 C18 . . 111.4(4) ?
O5 C17 C18 . . 107.9(3) ?
O6 C17 C19 . . 109.0(4) ?
O5 C17 C19 . . 110.1(3) ?
C18 C17 C19 . . 112.8(3) ?
C17 C18 H18A . . 109.5 ?
C17 C18 H18B . . 109.5 ?
H18A C18 H18B . . 109.5 ?
C17 C18 H18C . . 109.5 ?
H18A C18 H18C . . 109.5 ?
H18B C18 H18C . . 109.5 ?
C17 C19 H19A . . 109.5 ?
C17 C19 H19B . . 109.5 ?
H19A C19 H19B . . 109.5 ?
C17 C19 H19C . . 109.5 ?
H19A C19 H19C . . 109.5 ?
H19B C19 H19C . . 109.5 ?

loop_
_geom_bond_atom_site_label_1
_geom_bond_atom_site_label_2
_geom_bond_site_symmetry_2
_geom_bond_distance
_geom_bond_publ_flag
N1 C3 . 1.265(3) ?
N1 O4 . 1.410(3) ?
O1 C1 . 1.425(3) ?
O1 C4 . 1.431(3) ?
O2 C1 . 1.398(3) ?
O2 C7 . 1.426(3) ?
O3 C2 . 1.416(3) ?
O3 C7 . 1.429(3) ?
O4 C10 . 1.430(3) ?
O5 C17 . 1.426(3) ?
O5 C5 . 1.426(3) ?
O6 C6 . 1.400(4) ?
O6 C17 . 1.409(4) ?
C1 C2 . 1.518(3) ?
C1 H1 . 0.9800 ?
C2 C3 . 1.501(3) ?
C2 H2 . 0.9800 ?
C3 C4 . 1.509(3) ?
C4 C5 . 1.517(3) ?
C4 H4 . 0.9800 ?
C5 C6 . 1.509(4) ?
C5 H5 . 0.9800 ?
C6 H6A . 0.9700 ?
C6 H6B . 0.9700 ?
C7 C9 . 1.506(5) ?
C7 C8 . 1.508(4) ?
C8 H8A . 0.9600 ?
C8 H8B . 0.9600 ?
C8 H8C . 0.9600 ?
C9 H9A . 0.9600 ?
C9 H9B . 0.9600 ?
C9 H9C . 0.9600 ?
C10 C11 . 1.504(4) ?
C10 H10A . 0.9700 ?
C10 H10B . 0.9700 ?
C11 C16 . 1.352(4) ?
C11 C12 . 1.373(5) ?
C12 C13 . 1.386(5) ?
C12 H12 . 0.9300 ?
C13 C14 . 1.343(7) ?
C13 H13 . 0.9300 ?
C14 C15 . 1.354(7) ?
C14 H14 . 0.9300 ?
C15 C16 . 1.397(6) ?
C15 H15 . 0.9300 ?
C16 H16 . 0.9300 ?
C17 C18 . 1.501(6) ?
C17 C19 . 1.508(5) ?
C18 H18A . 0.9600 ?
C18 H18B . 0.9600 ?
C18 H18C . 0.9600 ?
C19 H19A . 0.9600 ?
C19 H19B . 0.9600 ?
C19 H19C . 0.9600 ?

loop_
_geom_hbond_atom_site_label_D
_geom_hbond_atom_site_label_H
_geom_hbond_atom_site_label_A
_geom_hbond_site_symmetry_D
_geom_hbond_site_symmetry_H
_geom_hbond_site_symmetry_A
_geom_hbond_distance_DH
_geom_hbond_distance_HA
_geom_hbond_distance_DA
_geom_hbond_angle_DHA
_geom_hbond_publ_flag
C5 H5 O2 . . 2_545 0.98 2.43 3.386(3) 164 yes
C10 H10A O3 . . 2_546 0.97 2.46 3.387(3) 160 yes

loop_
_geom_torsion_atom_site_label_1
_geom_torsion_atom_site_label_2
_geom_torsion_atom_site_label_3
_geom_torsion_atom_site_label_4
_geom_torsion_site_symmetry_1
_geom_torsion_site_symmetry_2
_geom_torsion_site_symmetry_3
_geom_torsion_site_symmetry_4
_geom_torsion
_geom_torsion_publ_flag
C3 N1 O4 C10 . . . . 178.3(2) ?
C7 O2 C1 O1 . . . . -93.8(2) ?
C7 O2 C1 C2 . . . . 21.8(3) ?
C4 O1 C1 O2 . . . . 139.51(18) ?
C4 O1 C1 C2 . . . . 25.1(2) ?
C7 O3 C2 C3 . . . . 104.1(2) ?
C7 O3 C2 C1 . . . . -8.6(3) ?
O2 C1 C2 O3 . . . . -8.0(3) ?
O1 C1 C2 O3 . . . . 109.5(2) ?
O2 C1 C2 C3 . . . . -127.70(19) ?
O1 C1 C2 C3 . . . . -10.1(2) ?
O4 N1 C3 C2 . . . . 1.8(3) ?
O4 N1 C3 C4 . . . . -179.14(19) ?
O3 C2 C3 N1 . . . . 58.5(3) ?
C1 C2 C3 N1 . . . . 172.0(2) ?
O3 C2 C3 C4 . . . . -120.6(2) ?
C1 C2 C3 C4 . . . . -7.2(2) ?
C1 O1 C4 C3 . . . . -28.9(2) ?
C1 O1 C4 C5 . . . . 92.7(2) ?
N1 C3 C4 O1 . . . . -157.54(19) ?
C2 C3 C4 O1 . . . . 21.7(2) ?
N1 C3 C4 C5 . . . . 83.5(3) ?
C2 C3 C4 C5 . . . . -97.3(2) ?
C17 O5 C5 C6 . . . . -33.8(3) ?
C17 O5 C5 C4 . . . . -157.3(2) ?
O1 C4 C5 O5 . . . . -68.6(2) ?
C3 C4 C5 O5 . . . . 46.9(3) ?
O1 C4 C5 C6 . . . . 176.4(2) ?
C3 C4 C5 C6 . . . . -68.1(3) ?
C17 O6 C6 C5 . . . . -8.4(4) ?
O5 C5 C6 O6 . . . . 25.7(3) ?
C4 C5 C6 O6 . . . . 144.0(3) ?
C1 O2 C7 O3 . . . . -27.2(3) ?
C1 O2 C7 C9 . . . . 91.9(3) ?
C1 O2 C7 C8 . . . . -141.6(2) ?
C2 O3 C7 O2 . . . . 21.7(3) ?
C2 O3 C7 C9 . . . . -98.0(3) ?
C2 O3 C7 C8 . . . . 136.4(2) ?
N1 O4 C10 C11 . . . . -74.9(3) ?
O4 C10 C11 C16 . . . . -12.1(4) ?
O4 C10 C11 C12 . . . . 168.0(3) ?
C16 C11 C12 C13 . . . . -2.2(7) ?
C10 C11 C12 C13 . . . . 177.7(4) ?
C11 C12 C13 C14 . . . . 0.4(8) ?
C12 C13 C14 C15 . . . . 2.0(9) ?
C13 C14 C15 C16 . . . . -2.5(9) ?
C12 C11 C16 C15 . . . . 1.7(7) ?
C10 C11 C16 C15 . . . . -178.2(5) ?
C14 C15 C16 C11 . . . . 0.6(9) ?
C6 O6 C17 O5 . . . . -12.4(5) ?
C6 O6 C17 C18 . . . . -129.1(4) ?
C6 O6 C17 C19 . . . . 105.8(4) ?
C5 O5 C17 O6 . . . . 29.4(4) ?
C5 O5 C17 C18 . . . . 148.5(3) ?
C5 O5 C17 C19 . . . . -88.0(3) ?

loop_
_cod_related_entry_id
_cod_related_entry_database
_cod_related_entry_code
1 ChemSpider 26000931
